data_4036779
loop_
_publ_author_name
'Wrigstedt, Pauli'
'Kavakka, Jari'
'Heikkinen, Sami'
'Nieger, Martin'
'R\"ais\"anen, Minna'
'Repo, Timo'

_publ_section_title
;
 The Reactivity of Thymine and Thymidine 5,6-Epoxides with Organometallic
 Reagents - A Route to Thymidine (6-4) Photoproduct Analogues.
;
_journal_issue 9
_journal_name_full 'The Journal of organic chemistry'
_journal_page_first 3848
_journal_page_last 3859
_journal_paper_doi 10.1021/acs.joc.6b00495
_journal_volume 81
_journal_year 2016
_chemical_formula_moiety 'C13 H16 N2 O3'
_chemical_formula_sum 'C13 H16 N2 O3'
_chemical_formula_weight 248.28
_chemical_name_systematic
; 
 (5RS,6SR)-5-hydroxy-1,3,5-trimethyldihydropyrimidine-
 2,4(1H,3H)-dione
;
_space_group_IT_number 2
_space_group_name_Hall '-P 1'
_space_group_name_H-M_alt 'P -1'
_symmetry_cell_setting triclinic
_symmetry_space_group_name_H-M 'P -1'
_atom_sites_solution_hydrogens geom
_atom_sites_solution_primary direct
_atom_sites_solution_secondary difmap
_audit_creation_method SHELXL-97
_cell_angle_alpha 74.743(10)
_cell_angle_beta 79.948(6)
_cell_angle_gamma 80.083(6)
_cell_formula_units_Z 4
_cell_length_a 9.4062(4)
_cell_length_b 11.7763(15)
_cell_length_c 11.8030(14)
_cell_measurement_reflns_used 299
_cell_measurement_temperature 123(2)
_cell_measurement_theta_max 25.0
_cell_measurement_theta_min 2.5
_cell_volume 1231.0(2)
_computing_cell_refinement EVALCCD
_computing_data_collection Collect
_computing_data_reduction EVALCCD
_computing_molecular_graphics XP
_computing_publication_material 'SHELXL-97 (Sheldrick, 1997)'
_computing_structure_refinement 'SHELXL-97 (Sheldrick, 1997)'
_computing_structure_solution 'SHELXS-97 (Sheldrick, 1990)'
_diffrn_ambient_temperature 123(2)
_diffrn_measured_fraction_theta_full 0.998
_diffrn_measured_fraction_theta_max 0.998
_diffrn_measurement_device_type 'Bruker-Nonius KappaCCD'
_diffrn_measurement_method 'rotation in phi and omega, 2 deg.'
_diffrn_radiation_monochromator graphite
_diffrn_radiation_source 'fine-focus sealed tube'
_diffrn_radiation_type MoK\a
_diffrn_radiation_wavelength 0.71073
_diffrn_reflns_av_R_equivalents 0.0286
_diffrn_reflns_av_sigmaI/netI 0.0154
_diffrn_reflns_limit_h_max 12
_diffrn_reflns_limit_h_min -12
_diffrn_reflns_limit_k_max 15
_diffrn_reflns_limit_k_min -15
_diffrn_reflns_limit_l_max 15
_diffrn_reflns_limit_l_min -15
_diffrn_reflns_number 48069
_diffrn_reflns_theta_full 27.48
_diffrn_reflns_theta_max 27.48
_diffrn_reflns_theta_min 3.04
_exptl_absorpt_coefficient_mu 0.096
_exptl_absorpt_correction_type none
_exptl_crystal_colour colourless
_exptl_crystal_density_diffrn 1.340
_exptl_crystal_density_meas ?
_exptl_crystal_density_method 'not measured'
_exptl_crystal_description plates
_exptl_crystal_F_000 528
_exptl_crystal_size_max 0.40
_exptl_crystal_size_mid 0.25
_exptl_crystal_size_min 0.15
_refine_diff_density_max 0.341
_refine_diff_density_min -0.308
_refine_diff_density_rms 0.049
_refine_ls_extinction_method none
_refine_ls_goodness_of_fit_ref 1.045
_refine_ls_hydrogen_treatment mixed
_refine_ls_matrix_type full
_refine_ls_number_parameters 335
_refine_ls_number_reflns 5640
_refine_ls_number_restraints 2
_refine_ls_restrained_S_all 1.045
_refine_ls_R_factor_all 0.0442
_refine_ls_R_factor_gt 0.0373
_refine_ls_shift/su_max 0.000
_refine_ls_shift/su_mean 0.000
_refine_ls_structure_factor_coef Fsqd
_refine_ls_weighting_details 'calc w=1/[\s^2^(Fo^2^)+(0.0467P)^2^+0.5683P] where P=(Fo^2^+2Fc^2^)/3'
_refine_ls_weighting_scheme calc
_refine_ls_wR_factor_gt 0.0932
_refine_ls_wR_factor_ref 0.0980
_reflns_number_gt 4924
_reflns_number_total 5640
_reflns_threshold_expression >2sigma(I)
_cod_data_source_file jo6b00495_si_001.cif
_cod_data_source_block les096
_cod_depositor_comments
;
The following automatic conversions were performed:

data item '_exptl_crystal_density_meas' value 'none' was changed to
'?' -- the value is perceived as not measured.

Automatic conversion script
Id: cif_fix_values 6909 2019-04-08 15:41:33Z antanas 
;
_cod_database_code 4036779

loop_
_symmetry_equiv_pos_as_xyz
'x, y, z'
'-x, -y, -z'

loop_
_atom_site_label
_atom_site_type_symbol
_atom_site_fract_x
_atom_site_fract_y
_atom_site_fract_z
_atom_site_U_iso_or_equiv
_atom_site_adp_type
_atom_site_occupancy
_atom_site_symmetry_multiplicity
_atom_site_calc_flag
_atom_site_refinement_flags
N1 N 0.97323(11) 0.20263(8) 0.08400(8) 0.0160(2) Uani 1 1 d .
C2 C 0.94221(12) 0.12790(10) 0.19055(10) 0.0148(2) Uani 1 1 d .
O2 O 0.97437(10) 0.01996(7) 0.21037(8) 0.02152(19) Uani 1 1 d .
N3 N 0.86798(10) 0.17991(8) 0.28387(8) 0.01419(19) Uani 1 1 d .
C4 C 0.84555(12) 0.29948(10) 0.27698(10) 0.0138(2) Uani 1 1 d .
O4 O 0.77584(9) 0.34196(7) 0.35739(7) 0.01862(18) Uani 1 1 d .
C5 C 0.91748(12) 0.37688(10) 0.16326(10) 0.0138(2) Uani 1 1 d .
O5 O 0.84436(9) 0.49402(7) 0.14185(7) 0.01621(17) Uani 1 1 d D
H5 H 0.8636(17) 0.5272(14) 0.1908(13) 0.024 Uiso 1 1 d D
C6 C 0.90730(12) 0.32795(10) 0.05759(10) 0.0137(2) Uani 1 1 d .
H6 H 0.9701 0.3713 -0.0121 0.016 Uiso 1 1 calc R
C7 C 1.04915(16) 0.15293(12) -0.01451(12) 0.0285(3) Uani 1 1 d .
H7A H 1.1117 0.0794 0.0161 0.043 Uiso 1 1 calc R
H7B H 1.1090 0.2102 -0.0688 0.043 Uiso 1 1 calc R
H7C H 0.9777 0.1358 -0.0569 0.043 Uiso 1 1 calc R
C8 C 0.82522(13) 0.09664(10) 0.39655(10) 0.0186(2) Uani 1 1 d .
H8A H 0.9127 0.0521 0.4296 0.028 Uiso 1 1 calc R
H8B H 0.7670 0.0413 0.3828 0.028 Uiso 1 1 calc R
H8C H 0.7674 0.1409 0.4524 0.028 Uiso 1 1 calc R
C9 C 1.07727(13) 0.37407(11) 0.17809(11) 0.0186(2) Uani 1 1 d .
H9A H 1.0812 0.4054 0.2465 0.028 Uiso 1 1 calc R
H9B H 1.1265 0.4230 0.1064 0.028 Uiso 1 1 calc R
H9C H 1.1260 0.2921 0.1908 0.028 Uiso 1 1 calc R
C10 C 0.75632(12) 0.34075(10) 0.02137(10) 0.0151(2) Uani 1 1 d .
C11 C 0.62724(13) 0.34225(11) 0.09964(11) 0.0210(2) Uani 1 1 d .
H11 H 0.6298 0.3407 0.1801 0.025 Uiso 1 1 calc R
C12 C 0.49441(14) 0.34595(12) 0.06120(13) 0.0273(3) Uani 1 1 d .
H12 H 0.4073 0.3465 0.1157 0.033 Uiso 1 1 calc R
C13 C 0.48825(15) 0.34880(12) -0.05576(13) 0.0287(3) Uani 1 1 d .
H13 H 0.3976 0.3499 -0.0814 0.034 Uiso 1 1 calc R
C14 C 0.61528(16) 0.34998(13) -0.13504(12) 0.0292(3) Uani 1 1 d .
H14 H 0.6117 0.3531 -0.2158 0.035 Uiso 1 1 calc R
C15 C 0.74824(15) 0.34658(11) -0.09712(11) 0.0229(3) Uani 1 1 d .
H15 H 0.8347 0.3483 -0.1525 0.028 Uiso 1 1 calc R
N1' N 0.66896(10) 0.78429(9) 0.52520(8) 0.0163(2) Uani 1 1 d .
C2' C 0.81455(12) 0.78461(10) 0.51113(10) 0.0141(2) Uani 1 1 d .
O2' O 0.87559(9) 0.83023(8) 0.56726(7) 0.01911(18) Uani 1 1 d .
N3' N 0.89844(10) 0.72908(8) 0.42324(9) 0.01480(19) Uani 1 1 d .
C4' C 0.84627(12) 0.65644(10) 0.37179(10) 0.0145(2) Uani 1 1 d .
O4' O 0.91933(9) 0.61480(8) 0.29217(8) 0.02045(19) Uani 1 1 d .
C5' C 0.69361(12) 0.62517(10) 0.42518(10) 0.0149(2) Uani 1 1 d .
O5' O 0.63049(9) 0.58743(8) 0.34388(8) 0.01816(18) Uani 1 1 d D
H5' H 0.6746(17) 0.5189(13) 0.3391(14) 0.027 Uiso 1 1 d D
C6' C 0.59608(12) 0.73657(10) 0.45119(10) 0.0147(2) Uani 1 1 d .
H6' H 0.5047 0.7097 0.5006 0.018 Uiso 1 1 calc R
C7' C 0.57788(14) 0.84482(12) 0.61076(11) 0.0225(3) Uani 1 1 d .
H7'1 H 0.6400 0.8718 0.6542 0.034 Uiso 1 1 calc R
H7'2 H 0.5162 0.7899 0.6666 0.034 Uiso 1 1 calc R
H7'3 H 0.5163 0.9134 0.5689 0.034 Uiso 1 1 calc R
C8' C 1.04867(12) 0.75669(11) 0.38657(11) 0.0183(2) Uani 1 1 d .
H8'1 H 1.0994 0.7098 0.3306 0.027 Uiso 1 1 calc R
H8'2 H 1.0996 0.7372 0.4563 0.027 Uiso 1 1 calc R
H8'3 H 1.0472 0.8414 0.3484 0.027 Uiso 1 1 calc R
C9' C 0.70694(14) 0.52724(11) 0.53944(11) 0.0210(2) Uani 1 1 d .
H9'1 H 0.6102 0.5057 0.5753 0.032 Uiso 1 1 calc R
H9'2 H 0.7490 0.5562 0.5951 0.032 Uiso 1 1 calc R
H9'3 H 0.7701 0.4573 0.5208 0.032 Uiso 1 1 calc R
C10' C 0.55034(12) 0.83029(10) 0.34273(10) 0.0148(2) Uani 1 1 d .
C11' C 0.40682(13) 0.84460(11) 0.32073(11) 0.0197(2) Uani 1 1 d .
H11' H 0.3413 0.7940 0.3714 0.024 Uiso 1 1 calc R
C12' C 0.35774(14) 0.93204(12) 0.22563(12) 0.0249(3) Uani 1 1 d .
H12' H 0.2595 0.9408 0.2118 0.030 Uiso 1 1 calc R
C13' C 0.45255(15) 1.00604(12) 0.15128(11) 0.0244(3) Uani 1 1 d .
H13' H 0.4193 1.0662 0.0868 0.029 Uiso 1 1 calc R
C14' C 0.59645(14) 0.99192(11) 0.17137(11) 0.0223(3) Uani 1 1 d .
H14' H 0.6618 1.0422 0.1199 0.027 Uiso 1 1 calc R
C15' C 0.64547(13) 0.90479(11) 0.26621(11) 0.0188(2) Uani 1 1 d .
H15' H 0.7441 0.8958 0.2792 0.023 Uiso 1 1 calc R

loop_
_atom_site_aniso_label
_atom_site_aniso_U_11
_atom_site_aniso_U_22
_atom_site_aniso_U_33
_atom_site_aniso_U_23
_atom_site_aniso_U_13
_atom_site_aniso_U_12
N1 0.0179(5) 0.0132(5) 0.0151(5) -0.0041(4) 0.0006(4) 0.0006(4)
C2 0.0128(5) 0.0148(5) 0.0174(5) -0.0040(4) -0.0036(4) -0.0016(4)
O2 0.0253(4) 0.0130(4) 0.0243(4) -0.0034(3) -0.0027(4) 0.0006(3)
N3 0.0162(4) 0.0133(5) 0.0126(4) -0.0012(4) -0.0025(3) -0.0032(3)
C4 0.0137(5) 0.0152(5) 0.0134(5) -0.0032(4) -0.0047(4) -0.0021(4)
O4 0.0229(4) 0.0183(4) 0.0147(4) -0.0053(3) -0.0016(3) -0.0018(3)
C5 0.0151(5) 0.0118(5) 0.0144(5) -0.0024(4) -0.0029(4) -0.0017(4)
O5 0.0207(4) 0.0112(4) 0.0174(4) -0.0041(3) -0.0048(3) -0.0005(3)
C6 0.0152(5) 0.0121(5) 0.0127(5) -0.0024(4) -0.0004(4) -0.0012(4)
C7 0.0385(8) 0.0205(6) 0.0210(6) -0.0075(5) 0.0069(5) 0.0037(5)
C8 0.0241(6) 0.0159(5) 0.0149(5) 0.0001(4) -0.0026(4) -0.0064(4)
C9 0.0164(5) 0.0176(6) 0.0217(6) -0.0013(4) -0.0048(4) -0.0050(4)
C10 0.0186(5) 0.0106(5) 0.0164(5) -0.0021(4) -0.0048(4) -0.0020(4)
C11 0.0186(6) 0.0248(6) 0.0175(6) -0.0008(5) -0.0045(5) -0.0023(5)
C12 0.0184(6) 0.0300(7) 0.0307(7) 0.0000(6) -0.0067(5) -0.0037(5)
C13 0.0275(7) 0.0239(7) 0.0384(8) -0.0029(6) -0.0198(6) -0.0046(5)
C14 0.0389(8) 0.0295(7) 0.0244(6) -0.0086(5) -0.0161(6) -0.0035(6)
C15 0.0283(6) 0.0242(6) 0.0182(6) -0.0079(5) -0.0041(5) -0.0034(5)
N1' 0.0156(5) 0.0202(5) 0.0150(5) -0.0084(4) -0.0015(4) -0.0020(4)
C2' 0.0176(5) 0.0124(5) 0.0120(5) -0.0009(4) -0.0040(4) -0.0018(4)
O2' 0.0224(4) 0.0208(4) 0.0171(4) -0.0061(3) -0.0062(3) -0.0050(3)
N3' 0.0125(4) 0.0163(5) 0.0167(5) -0.0051(4) -0.0028(4) -0.0023(4)
C4' 0.0150(5) 0.0125(5) 0.0155(5) -0.0027(4) -0.0036(4) -0.0003(4)
O4' 0.0178(4) 0.0226(4) 0.0234(4) -0.0124(4) 0.0012(3) -0.0026(3)
C5' 0.0144(5) 0.0153(5) 0.0165(5) -0.0055(4) -0.0024(4) -0.0033(4)
O5' 0.0181(4) 0.0179(4) 0.0225(4) -0.0102(3) -0.0046(3) -0.0033(3)
C6' 0.0129(5) 0.0171(5) 0.0156(5) -0.0061(4) -0.0012(4) -0.0032(4)
C7' 0.0218(6) 0.0284(7) 0.0199(6) -0.0136(5) 0.0019(5) -0.0029(5)
C8' 0.0124(5) 0.0199(6) 0.0227(6) -0.0043(5) -0.0028(4) -0.0029(4)
C9' 0.0232(6) 0.0176(6) 0.0211(6) -0.0013(5) -0.0039(5) -0.0043(5)
C10' 0.0151(5) 0.0152(5) 0.0158(5) -0.0081(4) -0.0022(4) 0.0000(4)
C11' 0.0160(5) 0.0238(6) 0.0210(6) -0.0080(5) -0.0023(4) -0.0032(4)
C12' 0.0200(6) 0.0306(7) 0.0261(6) -0.0094(5) -0.0092(5) 0.0012(5)
C13' 0.0296(7) 0.0240(6) 0.0189(6) -0.0061(5) -0.0079(5) 0.0043(5)
C14' 0.0258(6) 0.0204(6) 0.0191(6) -0.0044(5) -0.0001(5) -0.0025(5)
C15' 0.0167(5) 0.0199(6) 0.0202(6) -0.0064(5) -0.0020(4) -0.0019(4)

loop_
_atom_type_symbol
_atom_type_description
_atom_type_scat_dispersion_real
_atom_type_scat_dispersion_imag
_atom_type_scat_source
C C 0.0033 0.0016 'International Tables Vol C Tables 4.2.6.8 and 6.1.1.4'
H H 0.0000 0.0000 'International Tables Vol C Tables 4.2.6.8 and 6.1.1.4'
N N 0.0061 0.0033 'International Tables Vol C Tables 4.2.6.8 and 6.1.1.4'
O O 0.0106 0.0060 'International Tables Vol C Tables 4.2.6.8 and 6.1.1.4'

loop_
_geom_angle_atom_site_label_1
_geom_angle_atom_site_label_2
_geom_angle_atom_site_label_3
_geom_angle
C2 N1 C7 118.63(10)
C2 N1 C6 121.89(9)
C7 N1 C6 118.23(9)
O2 C2 N1 123.97(11)
O2 C2 N3 119.23(10)
N1 C2 N3 116.80(10)
C4 N3 C2 124.19(9)
C4 N3 C8 119.66(9)
C2 N3 C8 115.93(9)
O4 C4 N3 122.58(10)
O4 C4 C5 121.86(10)
N3 C4 C5 115.54(9)
O5 C5 C6 106.96(9)
O5 C5 C4 110.82(9)
C6 C5 C4 109.52(9)
O5 C5 C9 111.20(9)
C6 C5 C9 110.89(9)
C4 C5 C9 107.47(9)
C5 O5 H5 108.4(11)
N1 C6 C10 110.98(9)
N1 C6 C5 107.10(9)
C10 C6 C5 116.84(9)
N1 C6 H6 107.2
C10 C6 H6 107.2
C5 C6 H6 107.2
N1 C7 H7A 109.5
N1 C7 H7B 109.5
H7A C7 H7B 109.5
N1 C7 H7C 109.5
H7A C7 H7C 109.5
H7B C7 H7C 109.5
N3 C8 H8A 109.5
N3 C8 H8B 109.5
H8A C8 H8B 109.5
N3 C8 H8C 109.5
H8A C8 H8C 109.5
H8B C8 H8C 109.5
C5 C9 H9A 109.5
C5 C9 H9B 109.5
H9A C9 H9B 109.5
C5 C9 H9C 109.5
H9A C9 H9C 109.5
H9B C9 H9C 109.5
C11 C10 C15 118.20(11)
C11 C10 C6 124.16(10)
C15 C10 C6 117.58(10)
C12 C11 C10 120.69(12)
C12 C11 H11 119.7
C10 C11 H11 119.7
C13 C12 C11 120.54(13)
C13 C12 H12 119.7
C11 C12 H12 119.7
C14 C13 C12 119.37(12)
C14 C13 H13 120.3
C12 C13 H13 120.3
C13 C14 C15 120.30(12)
C13 C14 H14 119.9
C15 C14 H14 119.9
C14 C15 C10 120.87(12)
C14 C15 H15 119.6
C10 C15 H15 119.6
C2' N1' C7' 118.31(10)
C2' N1' C6' 123.53(9)
C7' N1' C6' 117.88(9)
O2' C2' N1' 124.17(11)
O2' C2' N3' 119.43(10)
N1' C2' N3' 116.40(10)
C4' N3' C2' 123.98(9)
C4' N3' C8' 120.28(9)
C2' N3' C8' 115.73(9)
O4' C4' N3' 122.22(10)
O4' C4' C5' 122.31(10)
N3' C4' C5' 115.38(9)
O5' C5' C4' 110.47(9)
O5' C5' C9' 111.00(9)
C4' C5' C9' 108.01(9)
O5' C5' C6' 107.27(9)
C4' C5' C6' 109.19(9)
C9' C5' C6' 110.89(9)
C5' O5' H5' 107.6(11)
N1' C6' C10' 112.58(9)
N1' C6' C5' 107.76(9)
C10' C6' C5' 115.48(9)
N1' C6' H6' 106.8
C10' C6' H6' 106.8
C5' C6' H6' 106.8
N1' C7' H7'1 109.5
N1' C7' H7'2 109.5
H7'1 C7' H7'2 109.5
N1' C7' H7'3 109.5
H7'1 C7' H7'3 109.5
H7'2 C7' H7'3 109.5
N3' C8' H8'1 109.5
N3' C8' H8'2 109.5
H8'1 C8' H8'2 109.5
N3' C8' H8'3 109.5
H8'1 C8' H8'3 109.5
H8'2 C8' H8'3 109.5
C5' C9' H9'1 109.5
C5' C9' H9'2 109.5
H9'1 C9' H9'2 109.5
C5' C9' H9'3 109.5
H9'1 C9' H9'3 109.5
H9'2 C9' H9'3 109.5
C11' C10' C15' 118.56(11)
C11' C10' C6' 118.66(10)
C15' C10' C6' 122.75(10)
C10' C11' C12' 121.03(12)
C10' C11' H11' 119.5
C12' C11' H11' 119.5
C13' C12' C11' 119.85(12)
C13' C12' H12' 120.1
C11' C12' H12' 120.1
C12' C13' C14' 119.74(12)
C12' C13' H13' 120.1
C14' C13' H13' 120.1
C13' C14' C15' 120.45(12)
C13' C14' H14' 119.8
C15' C14' H14' 119.8
C14' C15' C10' 120.35(11)
C14' C15' H15' 119.8
C10' C15' H15' 119.8

loop_
_geom_bond_atom_site_label_1
_geom_bond_atom_site_label_2
_geom_bond_distance
N1 C2 1.3487(15)
N1 C7 1.4590(15)
N1 C6 1.4730(14)
C2 O2 1.2238(14)
C2 N3 1.4196(15)
N3 C4 1.3701(15)
N3 C8 1.4680(14)
C4 O4 1.2250(14)
C4 C5 1.5303(15)
C5 O5 1.4108(13)
C5 C6 1.5283(15)
C5 C9 1.5371(15)
O5 H5 0.837(13)
C6 C10 1.5253(15)
C6 H6 1.0000
C7 H7A 0.9800
C7 H7B 0.9800
C7 H7C 0.9800
C8 H8A 0.9800
C8 H8B 0.9800
C8 H8C 0.9800
C9 H9A 0.9800
C9 H9B 0.9800
C9 H9C 0.9800
C10 C11 1.3920(17)
C10 C15 1.3968(16)
C11 C12 1.3920(17)
C11 H11 0.9500
C12 C13 1.383(2)
C12 H12 0.9500
C13 C14 1.383(2)
C13 H13 0.9500
C14 C15 1.3910(19)
C14 H14 0.9500
C15 H15 0.9500
N1' C2' 1.3509(15)
N1' C7' 1.4589(15)
N1' C6' 1.4660(14)
C2' O2' 1.2181(14)
C2' N3' 1.4213(14)
N3' C4' 1.3652(14)
N3' C8' 1.4698(14)
C4' O4' 1.2234(14)
C4' C5' 1.5293(15)
C5' O5' 1.4088(13)
C5' C9' 1.5347(16)
C5' C6' 1.5349(15)
O5' H5' 0.853(13)
C6' C10' 1.5255(16)
C6' H6' 1.0000
C7' H7'1 0.9800
C7' H7'2 0.9800
C7' H7'3 0.9800
C8' H8'1 0.9800
C8' H8'2 0.9800
C8' H8'3 0.9800
C9' H9'1 0.9800
C9' H9'2 0.9800
C9' H9'3 0.9800
C10' C11' 1.3926(16)
C10' C15' 1.3990(16)
C11' C12' 1.3937(18)
C11' H11' 0.9500
C12' C13' 1.385(2)
C12' H12' 0.9500
C13' C14' 1.3891(19)
C13' H13' 0.9500
C14' C15' 1.3897(17)
C14' H14' 0.9500
C15' H15' 0.9500

loop_
_geom_hbond_atom_site_label_D
_geom_hbond_atom_site_label_H
_geom_hbond_atom_site_label_A
_geom_hbond_distance_DH
_geom_hbond_distance_HA
_geom_hbond_distance_DA
_geom_hbond_angle_DHA
_geom_hbond_site_symmetry_A
O5 H5 O4' 0.837(13) 1.955(13) 2.7890(12) 174.4(16) .
O5' H5' O4 0.853(13) 2.108(14) 2.9535(13) 170.8(15) .
C8' H8'2 O4 0.98 2.55 3.5270(15) 172.3 2_766
C6 H6 O5 1.00 2.58 3.5444(14) 162.4 2_765
C8' H8'3 O2 0.98 2.37 3.2854(15) 154.5 1_565

loop_
_geom_torsion_atom_site_label_1
_geom_torsion_atom_site_label_2
_geom_torsion_atom_site_label_3
_geom_torsion_atom_site_label_4
_geom_torsion
C7 N1 C2 O2 0.27(18)
C6 N1 C2 O2 167.30(11)
C7 N1 C2 N3 -179.86(11)
C6 N1 C2 N3 -12.84(15)
O2 C2 N3 C4 170.01(10)
N1 C2 N3 C4 -9.87(16)
O2 C2 N3 C8 -4.69(15)
N1 C2 N3 C8 175.44(10)
C2 N3 C4 O4 176.93(10)
C8 N3 C4 O4 -8.56(16)
C2 N3 C4 C5 -4.87(15)
C8 N3 C4 C5 169.64(9)
O4 C4 C5 O5 -25.65(14)
N3 C4 C5 O5 156.14(9)
O4 C4 C5 C6 -143.42(10)
N3 C4 C5 C6 38.37(13)
O4 C4 C5 C9 96.04(12)
N3 C4 C5 C9 -82.17(11)
C2 N1 C6 C10 -82.96(13)
C7 N1 C6 C10 84.11(13)
C2 N1 C6 C5 45.64(13)
C7 N1 C6 C5 -147.29(11)
O5 C5 C6 N1 -175.58(8)
C4 C5 C6 N1 -55.42(11)
C9 C5 C6 N1 63.02(11)
O5 C5 C6 C10 -50.44(12)
C4 C5 C6 C10 69.72(12)
C9 C5 C6 C10 -171.84(9)
N1 C6 C10 C11 93.32(13)
C5 C6 C10 C11 -29.84(15)
N1 C6 C10 C15 -84.04(12)
C5 C6 C10 C15 152.79(10)
C15 C10 C11 C12 1.85(18)
C6 C10 C11 C12 -175.49(11)
C10 C11 C12 C13 -0.3(2)
C11 C12 C13 C14 -1.1(2)
C12 C13 C14 C15 0.9(2)
C13 C14 C15 C10 0.6(2)
C11 C10 C15 C14 -2.02(18)
C6 C10 C15 C14 175.51(11)
C7' N1' C2' O2' 1.62(17)
C6' N1' C2' O2' 175.44(10)
C7' N1' C2' N3' -177.35(10)
C6' N1' C2' N3' -3.53(16)
O2' C2' N3' C4' 166.92(10)
N1' C2' N3' C4' -14.06(16)
O2' C2' N3' C8' -14.59(15)
N1' C2' N3' C8' 164.44(10)
C2' N3' C4' O4' 176.29(10)
C8' N3' C4' O4' -2.14(16)
C2' N3' C4' C5' -6.99(15)
C8' N3' C4' C5' 174.58(10)
O4' C4' C5' O5' -23.96(15)
N3' C4' C5' O5' 159.33(9)
O4' C4' C5' C9' 97.62(13)
N3' C4' C5' C9' -79.09(12)
O4' C4' C5' C6' -141.70(11)
N3' C4' C5' C6' 41.59(13)
C2' N1' C6' C10' -90.65(13)
C7' N1' C6' C10' 83.19(12)
C2' N1' C6' C5' 37.83(14)
C7' N1' C6' C5' -148.32(10)
O5' C5' C6' N1' -173.82(8)
C4' C5' C6' N1' -54.08(11)
C9' C5' C6' N1' 64.82(11)
O5' C5' C6' C10' -47.00(12)
C4' C5' C6' C10' 72.74(12)
C9' C5' C6' C10' -168.37(9)
N1' C6' C10' C11' -128.47(11)
C5' C6' C10' C11' 107.19(12)
N1' C6' C10' C15' 49.69(14)
C5' C6' C10' C15' -74.65(14)
C15' C10' C11' C12' -0.81(17)
C6' C10' C11' C12' 177.43(11)
C10' C11' C12' C13' 0.14(19)
C11' C12' C13' C14' 0.57(19)
C12' C13' C14' C15' -0.60(19)
C13' C14' C15' C10' -0.08(18)
C11' C10' C15' C14' 0.78(17)
C6' C10' C15' C14' -177.38(11)
